data_7211322
loop_
_publ_author_name
'Mitchell, Lorna J.'
'Lewis, William'
'Moody, Christopher J.'

_publ_section_title
;
 Solar photochemistry: optimisation of the photo Friedel--Crafts acylation
 of naphthoquinones
;
_journal_issue 10
_journal_name_full 'Green Chemistry'
_journal_page_first 2830
_journal_paper_doi 10.1039/c3gc41477a
_journal_volume 15
_journal_year 2013
_chemical_formula_moiety 'C16 H18 O5'
_chemical_formula_sum 'C16 H18 O5'
_chemical_formula_weight 290.30
_chemical_name_systematic
;
 ?
;
_space_group_crystal_system monoclinic
_space_group_IT_number 14
_space_group_name_Hall '-P 2ybc'
_space_group_name_H-M_alt 'P 1 21/c 1'
_symmetry_space_group_name_Hall '-P 2ybc'
_symmetry_space_group_name_H-M 'P 1 21/c 1'
_atom_sites_solution_hydrogens mixed
_atom_sites_solution_primary iterative
_atom_sites_solution_secondary difmap
_audit_creation_date 2013-06-17
_audit_creation_method
;
  Olex2 1.2
  (compiled Apr 23 2013 17:59:47, GUI svn.r4466)
;
_cell_angle_alpha 90
_cell_angle_beta 107.285(7)
_cell_angle_gamma 90
_cell_formula_units_Z 4
_cell_length_a 15.7243(11)
_cell_length_b 5.0123(3)
_cell_length_c 18.5815(12)
_cell_measurement_reflns_used 2283
_cell_measurement_temperature 120(2)
_cell_measurement_theta_max 74.4140
_cell_measurement_theta_min 3.2290
_cell_volume 1398.36(17)
_computing_cell_refinement
;
CrysAlisPro, Agilent Technologies,
Version 1.171.36.28 (release 01-02-2013 CrysAlis171 .NET)
(compiled Feb  1 2013,16:14:44)
;
_computing_data_collection
;
CrysAlisPro, Agilent Technologies,
Version 1.171.36.28 (release 01-02-2013 CrysAlis171 .NET)
(compiled Feb  1 2013,16:14:44)
;
_computing_data_reduction
;
CrysAlisPro, Agilent Technologies,
Version 1.171.36.28 (release 01-02-2013 CrysAlis171 .NET)
(compiled Feb  1 2013,16:14:44)
;
_computing_molecular_graphics
;
O. V. Dolomanov, L. J. Bourhis, R. J. Gildea, J. A. K. Howard and H. Puschmann,
OLEX2: a complete structure solution, refinement and analysis program.
J. Appl. Cryst. (2009). 42, 339-341.
;
_computing_publication_material
;
O. V. Dolomanov, L. J. Bourhis, R. J. Gildea, J. A. K. Howard and H. Puschmann,
OLEX2: a complete structure solution, refinement and analysis program.
J. Appl. Cryst. (2009). 42, 339-341.
;
_computing_structure_refinement
;
SHELXL, G.M. Sheldrick, Acta Cryst.
(2008). A64, 112-122
;
_computing_structure_solution
;
olex2.solve (L.J. Bourhis, O.V. Dolomanov, R.J. Gildea, J.A.K. Howard,
H. Puschmann, in preparation, 2011)
;
_diffrn_ambient_temperature 120(2)
_diffrn_detector 'CCD area detector'
_diffrn_detector_area_resol_mean 10.3613
_diffrn_detector_type 'Agilent Diffraction Atlas detector'
_diffrn_measured_fraction_theta_full 0.9986
_diffrn_measured_fraction_theta_max 0.9548
_diffrn_measurement_details
;
  1 omega  -38.00   24.00   1.0000    3.0000
omega____ theta____ kappa____ phi______ frames
    -      -38.5000   38.0000 -180.0000 62

  2 omega  -44.00   26.00   1.0000    3.0000
omega____ theta____ kappa____ phi______ frames
    -      -38.5000   45.0000 -120.0000 70

  3 omega  -33.00   31.00   1.0000    3.0000
omega____ theta____ kappa____ phi______ frames
    -      -38.5000   38.0000  -60.0000 64

  4 omega  -91.00  -63.00   1.0000    3.0000
omega____ theta____ kappa____ phi______ frames
    -      -38.5000  125.0000   60.0000 28

  5 omega  132.00  161.00   1.0000   12.0000
omega____ theta____ kappa____ phi______ frames
    -      105.8472  125.0000 -180.0000 29

  6 omega   85.00  178.00   1.0000   12.0000
omega____ theta____ kappa____ phi______ frames
    -      105.8472   30.0000  -90.0000 93

  7 omega   36.00   90.00   1.0000   12.0000
omega____ theta____ kappa____ phi______ frames
    -      105.8472  -30.0000   90.0000 54

  8 omega   37.00   94.00   1.0000   12.0000
omega____ theta____ kappa____ phi______ frames
    -      105.8472  -45.0000  -90.0000 57

  9 omega  126.00  174.00   1.0000   12.0000
omega____ theta____ kappa____ phi______ frames
    -      105.8472  114.0000   55.0000 48

 10 omega   42.00   67.00   1.0000   12.0000
omega____ theta____ kappa____ phi______ frames
    -      105.8472  -30.0000  120.0000 25

 11 omega   33.00   70.00   1.0000   12.0000
omega____ theta____ kappa____ phi______ frames
    -      105.8472  -30.0000  150.0000 37

 12 omega   39.00   96.00   1.0000   12.0000
omega____ theta____ kappa____ phi______ frames
    -      105.8472 -125.0000   60.0000 57
;
_diffrn_measurement_device '\k-geometry diffractometer'
_diffrn_measurement_device_type 'SuperNova-Duo, Atlas'
_diffrn_measurement_method '\w scans'
_diffrn_orient_matrix_UB_11 0.0124119000
_diffrn_orient_matrix_UB_12 0.0578073000
_diffrn_orient_matrix_UB_13 0.0839032000
_diffrn_orient_matrix_UB_21 0.1017703000
_diffrn_orient_matrix_UB_22 -0.0183051000
_diffrn_orient_matrix_UB_23 0.0162722000
_diffrn_orient_matrix_UB_31 0.0036068000
_diffrn_orient_matrix_UB_32 0.3015111000
_diffrn_orient_matrix_UB_33 -0.0150741000
_diffrn_radiation_collimation 'focusing mirrors'
_diffrn_radiation_monochromator mirror
_diffrn_radiation_probe x-ray
_diffrn_radiation_type 'Cu K\a'
_diffrn_radiation_wavelength 1.5418
_diffrn_radiation_xray_symbol K-L~2,3~
_diffrn_reflns_av_R_equivalents 0.0207
_diffrn_reflns_av_unetI/netI 0.0280
_diffrn_reflns_Laue_measured_fraction_full 0.997
_diffrn_reflns_Laue_measured_fraction_max 0.954
_diffrn_reflns_limit_h_max 19
_diffrn_reflns_limit_h_min -18
_diffrn_reflns_limit_k_max 5
_diffrn_reflns_limit_k_min -3
_diffrn_reflns_limit_l_max 21
_diffrn_reflns_limit_l_min -23
_diffrn_reflns_number 5181
_diffrn_reflns_point_group_measured_fraction_full 0.997
_diffrn_reflns_point_group_measured_fraction_max 0.954
_diffrn_reflns_theta_full 67.684
_diffrn_reflns_theta_max 74.350
_diffrn_reflns_theta_min 4.980
_diffrn_source 'microfocus sealed tube'
_diffrn_source_target Cu
_diffrn_source_type 'Agilent Diffraction microfocus tube'
_exptl_absorpt_coefficient_mu 0.850
_exptl_absorpt_correction_T_max 1.555
_exptl_absorpt_correction_T_min 1.146
_exptl_absorpt_correction_type gaussian
_exptl_absorpt_process_details
;
CrysAlisPro, Agilent Technologies,
Version 1.171.36.28 (release 01-02-2013 CrysAlis171 .NET)
(compiled Feb  1 2013,16:14:44)
Numerical absorption correction based on gaussian integration over
            a multifaceted crystal model
;
_exptl_crystal_colour 'clear yellow'
_exptl_crystal_colour_lustre clear
_exptl_crystal_colour_primary yellow
_exptl_crystal_density_diffrn 1.379
_exptl_crystal_description lath
_exptl_crystal_F_000 616
_exptl_crystal_recrystallization_method 'crystallised by slow cooling of a hot cyclohexane solution'
_exptl_crystal_size_max 0.51
_exptl_crystal_size_mid 0.0864
_exptl_crystal_size_min 0.0426
_refine_diff_density_max 0.289
_refine_diff_density_min -0.189
_refine_diff_density_rms 0.043
_refine_ls_extinction_method none
_refine_ls_goodness_of_fit_ref 1.048
_refine_ls_hydrogen_treatment mixed
_refine_ls_matrix_type full
_refine_ls_number_parameters 198
_refine_ls_number_reflns 2731
_refine_ls_number_restraints 0
_refine_ls_restrained_S_all 1.048
_refine_ls_R_factor_all 0.0436
_refine_ls_R_factor_gt 0.0362
_refine_ls_shift/su_max 0.001
_refine_ls_shift/su_mean 0.000
_refine_ls_structure_factor_coef Fsqd
_refine_ls_weighting_details
;
 w=1/[\s^2^(Fo^2^)+(0.0557P)^2^+0.2158P]
 where P=(Fo^2^+2Fc^2^)/3
;
_refine_ls_weighting_scheme calc
_refine_ls_wR_factor_gt 0.0987
_refine_ls_wR_factor_ref 0.1048
_reflns_Friedel_coverage 0.000
_reflns_number_gt 2328
_reflns_number_total 2731
_reflns_threshold_expression 'I > 2\s(I)'
_cod_data_source_file c3gc41477a.txt
_cod_data_source_block lmcjmg
_cod_original_cell_volume 1398.35(17)
_cod_database_code 7211322
_nottingham_internal_coll_name LMCJMG
_nottingham_internal_coll_number 12560
_nottingham_internal_coll_client LM/CJM
_nottingham_internal_coll_type custom
_nottingham_internal_coll_frame_time '3 and 12'
_nottingham_internal_coll_frame_width 1
_nottingham_internal_coll_frame_method '\w scans'
_nottingham_internal_coll_user WL
_nottingham_internal_coll_date 14/6/2013
_nottingham_internal_coll_location NOTTS
_nottingham_internal_process_user WL
_nottingham_internal_process_date 14/6/2013
_nottingham_internal_solution_user WL
_nottingham_internal_solution_date 14/6/2013
_nottingham_internal_refinement_user WL
_nottingham_internal_refinement_date 14/6/2013
_nottingham_internal_validation_user WL
_nottingham_internal_validation_date 17/6/2013
_nottingham_internal_archive_date 17/6/2013
_chemical_oxdiff_formula 'C16 H18 O5'
_chemical_oxdiff_usercomment 'LMCJMG #12560 IN FOMBLIN FILM ON A MICROMOUNT FOR LM/CJM'
_reflns_odcompleteness_completeness 99.86
_reflns_odcompleteness_iscentric 1
_reflns_odcompleteness_theta 67.13
_olex2_refinement_description
;
1. Fixed Uiso
 At 1.2 times of:
  All C(H) groups, All C(H,H) groups
 At 1.5 times of:
  All C(H,H,H) groups, All O(H) groups
2.a Secondary CH2 refined with riding coordinates:
 C12(H12A,H12B), C13(H13A,H13B), C17(H17A,H17B)
2.b Aromatic/amide H refined with riding coordinates:
 C3(H3), C6(H6), C7(H7), C8(H8)
2.c Idealised Me refined as rotating group:
 C14(H14A,H14B,H14C), C19(H19A,H19B,H19C)
;
_shelx_space_group_comment
;
The symmetry employed for this shelxl refinement is uniquely defined
by the following loop, which should always be used as a source of
symmetry information in preference to the above space-group names.
They are only intended as comments.
;
_shelxl_version_number 2013-2

loop_
_space_group_symop_operation_xyz
'x, y, z'
'-x, y+1/2, -z+1/2'
'-x, -y, -z'
'x, -y-1/2, z-1/2'

loop_
_atom_site_label
_atom_site_type_symbol
_atom_site_fract_x
_atom_site_fract_y
_atom_site_fract_z
_atom_site_U_iso_or_equiv
_atom_site_adp_type
_atom_site_occupancy
_atom_site_site_symmetry_order
_atom_site_calc_flag
_atom_site_refinement_flags_posn
_atom_site_refinement_flags_adp
C1 C 0.72020(8) 0.7636(2) 0.33355(7) 0.0182(3) Uani 1 1 d . .
C2 C 0.81186(8) 0.7919(2) 0.36335(6) 0.0178(3) Uani 1 1 d . .
C3 C 0.85857(8) 0.6197(2) 0.42314(7) 0.0179(3) Uani 1 1 d . .
H3 H 0.9212 0.6393 0.4440 0.022 Uiso 1 1 calc R U
C4 C 0.81579(8) 0.4275(2) 0.45122(6) 0.0175(3) Uani 1 1 d . .
C4A C 0.72060(8) 0.3976(2) 0.42243(7) 0.0171(3) Uani 1 1 d . .
C5 C 0.66919(8) 0.2113(2) 0.45034(7) 0.0184(3) Uani 1 1 d . .
C6 C 0.57790(9) 0.2014(3) 0.42214(7) 0.0216(3) Uani 1 1 d . .
H6 H 0.5452 0.0793 0.4427 0.026 Uiso 1 1 calc R U
C7 C 0.53291(9) 0.3717(3) 0.36293(7) 0.0229(3) Uani 1 1 d . .
H7 H 0.4699 0.3615 0.3431 0.027 Uiso 1 1 calc R U
C8 C 0.57904(9) 0.5520(3) 0.33362(7) 0.0217(3) Uani 1 1 d . .
H8 H 0.5480 0.6660 0.2936 0.026 Uiso 1 1 calc R U
C8A C 0.67274(8) 0.5690(2) 0.36279(6) 0.0183(3) Uani 1 1 d . .
O9 O 0.67121(6) 0.91764(19) 0.27683(5) 0.0232(2) Uani 1 1 d . .
H9 H 0.7109(14) 1.026(4) 0.2676(10) 0.035 Uiso 1 1 d . U
C10 C 0.85832(9) 0.9952(2) 0.33208(7) 0.0189(3) Uani 1 1 d . .
O11 O 0.81641(6) 1.13952(19) 0.27906(5) 0.0240(2) Uani 1 1 d . .
C12 C 0.95752(9) 1.0269(2) 0.36388(7) 0.0200(3) Uani 1 1 d . .
H12A H 0.9861 0.8521 0.3620 0.024 Uiso 1 1 calc R U
H12B H 0.9718 1.0799 0.4175 0.024 Uiso 1 1 calc R U
C13 C 0.99699(9) 1.2322(2) 0.32250(7) 0.0212(3) Uani 1 1 d . .
H13A H 0.9785 1.1896 0.2680 0.025 Uiso 1 1 calc R U
H13B H 0.9735 1.4111 0.3287 0.025 Uiso 1 1 calc R U
C14 C 1.09821(9) 1.2369(3) 0.35213(8) 0.0275(3) Uani 1 1 d . .
H14A H 1.1213 1.3743 0.3254 0.041 Uiso 1 1 calc R U
H14B H 1.1218 1.0623 0.3438 0.041 Uiso 1 1 calc R U
H14C H 1.1167 1.2769 0.4062 0.041 Uiso 1 1 calc R U
O15 O 0.86749(6) 0.26839(18) 0.50732(5) 0.0222(2) Uani 1 1 d . .
H15 H 0.8350(13) 0.156(4) 0.5217(11) 0.033 Uiso 1 1 d . U
O16 O 0.71727(6) 0.04683(18) 0.50808(5) 0.0209(2) Uani 1 1 d . .
C17 C 0.66940(9) -0.1466(3) 0.53782(7) 0.0213(3) Uani 1 1 d . .
H17A H 0.6300 -0.2504 0.4956 0.026 Uiso 1 1 calc R U
H17B H 0.7124 -0.2722 0.5706 0.026 Uiso 1 1 calc R U
O18 O 0.61855(6) -0.0318(2) 0.57876(5) 0.0247(2) Uani 1 1 d . .
C19 C 0.66974(10) 0.0931(3) 0.64667(8) 0.0317(3) Uani 1 1 d . .
H19A H 0.7014 0.2469 0.6345 0.048 Uiso 1 1 calc R U
H19B H 0.7129 -0.0346 0.6769 0.048 Uiso 1 1 calc R U
H19C H 0.6301 0.1531 0.6754 0.048 Uiso 1 1 calc R U

loop_
_atom_site_aniso_label
_atom_site_aniso_U_11
_atom_site_aniso_U_22
_atom_site_aniso_U_33
_atom_site_aniso_U_23
_atom_site_aniso_U_13
_atom_site_aniso_U_12
C1 0.0206(6) 0.0178(6) 0.0158(5) -0.0007(4) 0.0046(5) 0.0021(5)
C2 0.0202(6) 0.0173(6) 0.0165(5) -0.0010(4) 0.0063(5) -0.0005(5)
C3 0.0147(6) 0.0205(6) 0.0184(5) -0.0013(4) 0.0046(4) -0.0007(4)
C4 0.0181(6) 0.0177(6) 0.0164(5) -0.0005(4) 0.0048(4) 0.0015(4)
C4A 0.0175(6) 0.0174(6) 0.0174(5) -0.0027(4) 0.0065(5) -0.0006(4)
C5 0.0195(6) 0.0183(6) 0.0180(5) -0.0010(4) 0.0065(4) 0.0001(5)
C6 0.0204(6) 0.0230(6) 0.0224(6) -0.0019(5) 0.0080(5) -0.0042(5)
C7 0.0154(6) 0.0276(7) 0.0240(6) -0.0029(5) 0.0034(5) -0.0024(5)
C8 0.0201(6) 0.0246(6) 0.0190(6) 0.0000(5) 0.0036(5) 0.0013(5)
C8A 0.0187(6) 0.0190(6) 0.0171(5) -0.0027(4) 0.0054(5) 0.0000(5)
O9 0.0204(5) 0.0252(5) 0.0217(4) 0.0059(4) 0.0026(4) -0.0007(4)
C10 0.0225(6) 0.0169(6) 0.0184(5) -0.0014(4) 0.0077(5) 0.0006(5)
O11 0.0238(5) 0.0245(5) 0.0232(4) 0.0065(4) 0.0064(4) 0.0009(4)
C12 0.0207(6) 0.0185(6) 0.0217(6) 0.0019(4) 0.0078(5) -0.0004(5)
C13 0.0241(6) 0.0189(6) 0.0227(6) 0.0005(5) 0.0102(5) -0.0022(5)
C14 0.0253(7) 0.0297(7) 0.0289(7) 0.0035(5) 0.0100(6) -0.0051(5)
O15 0.0168(4) 0.0232(5) 0.0248(5) 0.0085(4) 0.0034(4) -0.0010(4)
O16 0.0173(4) 0.0224(5) 0.0236(4) 0.0062(3) 0.0069(4) -0.0014(3)
C17 0.0215(6) 0.0207(6) 0.0234(6) 0.0014(5) 0.0094(5) -0.0031(5)
O18 0.0214(5) 0.0326(5) 0.0219(4) -0.0042(4) 0.0090(4) -0.0055(4)
C19 0.0337(8) 0.0379(8) 0.0243(6) -0.0068(6) 0.0097(6) -0.0085(6)

loop_
_atom_type_symbol
_atom_type_description
_atom_type_scat_dispersion_real
_atom_type_scat_dispersion_imag
_atom_type_scat_source
C C 0.0181 0.0091 'International Tables Vol C Tables 4.2.6.8 and 6.1.1.4'
H H 0.0000 0.0000 'International Tables Vol C Tables 4.2.6.8 and 6.1.1.4'
O O 0.0492 0.0322 'International Tables Vol C Tables 4.2.6.8 and 6.1.1.4'

loop_
_exptl_crystal_face_index_h
_exptl_crystal_face_index_k
_exptl_crystal_face_index_l
_exptl_crystal_face_perp_dist
_exptl_oxdiff_crystal_face_indexfrac_h
_exptl_oxdiff_crystal_face_indexfrac_k
_exptl_oxdiff_crystal_face_indexfrac_l
_exptl_oxdiff_crystal_face_x
_exptl_oxdiff_crystal_face_y
_exptl_oxdiff_crystal_face_z
1 0 0 0.0213 1.0012 0.0003 -0.0010 0.0124 0.1019 0.0037
-1 0 0 0.0213 -1.0012 -0.0003 0.0010 -0.0124 -0.1019 -0.0037
0 3 1 0.2200 -0.0070 2.9998 1.0074 0.2578 -0.0392 0.8893
1 0 -4 0.0320 0.9951 0.0005 -3.9980 -0.3231 0.0362 0.0640
-3 -1 12 0.0949 -2.9824 -1.0016 11.9914 0.9112 -0.0901 -0.4935
3 -1 -12 0.0739 2.9881 -0.9983 -11.9969 -1.0272 0.1272 -0.1094
6 3 -2 0.1864 5.9957 3.0020 -1.9962 0.0805 0.5228 0.9568
5 0 8 0.0396 5.0184 0.0013 7.9893 0.7327 0.6407 -0.1019
-8 0 10 0.0429 -7.9944 -0.0032 10.0005 0.7397 -0.6508 -0.1806
-6 0 -7 0.0331 -6.0181 -0.0017 -6.9890 -0.6612 -0.7262 0.0831

loop_
_geom_angle_atom_site_label_1
_geom_angle_atom_site_label_2
_geom_angle_atom_site_label_3
_geom_angle
C2 C1 C8A 120.99(11)
O9 C1 C2 122.51(11)
O9 C1 C8A 116.50(11)
C1 C2 C3 118.81(11)
C1 C2 C10 119.44(11)
C3 C2 C10 121.74(11)
C2 C3 H3 119.1
C4 C3 C2 121.80(11)
C4 C3 H3 119.1
C3 C4 C4A 120.51(11)
C3 C4 O15 116.94(11)
O15 C4 C4A 122.55(11)
C5 C4A C4 124.80(11)
C8A C4A C4 118.42(11)
C8A C4A C5 116.77(11)
C6 C5 C4A 121.60(11)
C6 C5 O16 122.78(11)
O16 C5 C4A 115.60(11)
C5 C6 H6 119.9
C5 C6 C7 120.14(12)
C7 C6 H6 119.9
C6 C7 H7 119.7
C8 C7 C6 120.61(12)
C8 C7 H7 119.7
C7 C8 H8 119.9
C7 C8 C8A 120.15(12)
C8A C8 H8 119.9
C4A C8A C1 119.43(11)
C8 C8A C1 119.84(11)
C8 C8A C4A 120.71(11)
C1 O9 H9 103.4(12)
C2 C10 C12 119.81(11)
O11 C10 C2 120.56(11)
O11 C10 C12 119.63(11)
C10 C12 H12A 108.8
C10 C12 H12B 108.8
C10 C12 C13 113.81(10)
H12A C12 H12B 107.7
C13 C12 H12A 108.8
C13 C12 H12B 108.8
C12 C13 H13A 109.3
C12 C13 H13B 109.3
H13A C13 H13B 108.0
C14 C13 C12 111.53(11)
C14 C13 H13A 109.3
C14 C13 H13B 109.3
C13 C14 H14A 109.5
C13 C14 H14B 109.5
C13 C14 H14C 109.5
H14A C14 H14B 109.5
H14A C14 H14C 109.5
H14B C14 H14C 109.5
C4 O15 H15 110.3(13)
C5 O16 C17 118.17(10)
O16 C17 H17A 109.0
O16 C17 H17B 109.0
H17A C17 H17B 107.8
O18 C17 O16 112.71(10)
O18 C17 H17A 109.0
O18 C17 H17B 109.0
C17 O18 C19 113.80(10)
O18 C19 H19A 109.5
O18 C19 H19B 109.5
O18 C19 H19C 109.5
H19A C19 H19B 109.5
H19A C19 H19C 109.5
H19B C19 H19C 109.5

loop_
_geom_bond_atom_site_label_1
_geom_bond_atom_site_label_2
_geom_bond_distance
C1 C2 1.3892(18)
C1 C8A 1.4301(17)
C1 O9 1.3482(15)
C2 C3 1.4263(17)
C2 C10 1.4703(17)
C3 H3 0.9500
C3 C4 1.3643(17)
C4 C4A 1.4399(17)
C4 O15 1.3710(15)
C4A C5 1.4295(17)
C4A C8A 1.4273(17)
C5 C6 1.3749(18)
C5 O16 1.3857(15)
C6 H6 0.9500
C6 C7 1.4059(19)
C7 H7 0.9500
C7 C8 1.3690(19)
C8 H8 0.9500
C8 C8A 1.4132(18)
O9 H9 0.88(2)
C10 O11 1.2418(16)
C10 C12 1.5034(18)
C12 H12A 0.9900
C12 H12B 0.9900
C12 C13 1.5230(16)
C13 H13A 0.9900
C13 H13B 0.9900
C13 C14 1.5218(18)
C14 H14A 0.9800
C14 H14B 0.9800
C14 H14C 0.9800
O15 H15 0.85(2)
O16 C17 1.4351(14)
C17 H17A 0.9900
C17 H17B 0.9900
C17 O18 1.3821(15)
O18 C19 1.4244(17)
C19 H19A 0.9800
C19 H19B 0.9800
C19 H19C 0.9800

loop_
_geom_hbond_atom_site_label_D
_geom_hbond_atom_site_label_H
_geom_hbond_atom_site_label_A
_geom_hbond_distance_DH
_geom_hbond_distance_HA
_geom_hbond_distance_DA
_geom_hbond_angle_DHA
O9 H9 O11 0.88(2) 1.71(2) 2.5289(13) 154.0(18)
O15 H15 O16 0.85(2) 1.88(2) 2.6139(12) 144.0(18)

loop_
_geom_torsion_atom_site_label_1
_geom_torsion_atom_site_label_2
_geom_torsion_atom_site_label_3
_geom_torsion_atom_site_label_4
_geom_torsion
C1 C2 C3 C4 0.54(18)
C1 C2 C10 O11 -0.58(18)
C1 C2 C10 C12 -179.89(11)
C2 C1 C8A C4A -1.32(17)
C2 C1 C8A C8 177.30(11)
C2 C3 C4 C4A -1.84(18)
C2 C3 C4 O15 178.30(11)
C2 C10 C12 C13 176.17(10)
C3 C2 C10 O11 178.65(11)
C3 C2 C10 C12 -0.66(17)
C3 C4 C4A C5 -176.96(11)
C3 C4 C4A C8A 1.52(17)
C4 C4A C5 C6 177.23(11)
C4 C4A C5 O16 -1.65(17)
C4 C4A C8A C1 0.04(16)
C4 C4A C8A C8 -178.57(11)
C4A C5 C6 C7 1.87(19)
C4A C5 O16 C17 -179.26(10)
C5 C4A C8A C1 178.64(10)
C5 C4A C8A C8 0.03(17)
C5 C6 C7 C8 -1.2(2)
C5 O16 C17 O18 -70.19(14)
C6 C5 O16 C17 1.88(17)
C6 C7 C8 C8A -0.06(19)
C7 C8 C8A C1 -177.99(11)
C7 C8 C8A C4A 0.62(19)
C8A C1 C2 C3 1.06(17)
C8A C1 C2 C10 -179.69(10)
C8A C4A C5 C6 -1.28(17)
C8A C4A C5 O16 179.84(10)
O9 C1 C2 C3 -179.73(11)
O9 C1 C2 C10 -0.48(18)
O9 C1 C8A C4A 179.42(10)
O9 C1 C8A C8 -1.95(17)
C10 C2 C3 C4 -178.70(11)
C10 C12 C13 C14 -174.53(11)
O11 C10 C12 C13 -3.14(16)
O15 C4 C4A C5 2.89(18)
O15 C4 C4A C8A -178.63(10)
O16 C5 C6 C7 -179.34(11)
O16 C17 O18 C19 -66.63(14)
